data_2229615
loop_
_publ_author_name
'Yin, Run-Ting'
'Cao, Zhe'
'Cheng, Lin'

_publ_section_title
;
 Dibromido[(1<i>R</i>,2<i>R</i>,<i>N</i>^1^<i>S</i>)-<i>N</i>-(pyridin-2-ylmethyl)cyclohexane-1,2-diamine-\k^3^<i>N</i>,<i>N</i>',<i>N</i>'']cadmium
;
_journal_coeditor_code DN2658
_journal_issue 4
_journal_name_full 'Acta Crystallographica Section E'
_journal_page_first m392
_journal_paper_doi 10.1107/S1600536811007033
_journal_volume 67
_journal_year 2011
_chemical_formula_iupac '[Cd Br2 (C12 H19 N3)]'
_chemical_formula_moiety 'C12 H19 Br2 Cd N3'
_chemical_formula_sum 'C12 H19 Br2 Cd N3'
_chemical_formula_weight 477.52
_chemical_name_systematic
;
Dibromido[(1<i>R</i>,2<i>R</i>,<i>N</i>^1^<i>S</i>)-<i>N</i>-(pyridin-2-
ylmethyl)cyclohexane-1,2-diamine-\k^3^<i>N</i>,<i>N</i>',<i>N</i>'']cadmium
;
_space_group_IT_number 19
_symmetry_cell_setting orthorhombic
_symmetry_space_group_name_Hall 'P 2ac 2ab'
_symmetry_space_group_name_H-M 'P 21 21 21'
_atom_sites_solution_hydrogens geom
_atom_sites_solution_primary direct
_atom_sites_solution_secondary difmap
_audit_creation_method SHELXL-97
_cell_angle_alpha 90.00
_cell_angle_beta 90.00
_cell_angle_gamma 90.00
_cell_formula_units_Z 4
_cell_length_a 8.7153(16)
_cell_length_b 9.1978(17)
_cell_length_c 19.759(4)
_cell_measurement_reflns_used 792
_cell_measurement_temperature 173(2)
_cell_measurement_theta_max 28.0
_cell_measurement_theta_min 2.45
_cell_volume 1583.9(5)
_computing_cell_refinement 'SAINT-Plus (Bruker, 2000)'
_computing_data_collection 'SMART (Bruker, 2000)'
_computing_data_reduction 'SAINT-Plus (Bruker, 2000)'
_computing_molecular_graphics
;
ORTEPIII (Burnett & Johnson, 1996), ORTEP-3 for Windows (Farrugia,
1997)
and PLATON (Spek, 2009)
;
_computing_publication_material 'SHELXTL (Sheldrick, 2008)'
_computing_structure_refinement 'SHELXL97 (Sheldrick, 2008)'
_computing_structure_solution 'SHELXTL (Sheldrick, 2008)'
_diffrn_ambient_temperature 173(2)
_diffrn_measured_fraction_theta_full 0.988
_diffrn_measured_fraction_theta_max 0.988
_diffrn_measurement_device_type 'Bruker SMART APEX CCD'
_diffrn_measurement_method '\f and \w'
_diffrn_radiation_monochromator graphite
_diffrn_radiation_source 'fine-focus sealed tube'
_diffrn_radiation_type MoK\a
_diffrn_radiation_wavelength 0.71073
_diffrn_reflns_av_R_equivalents 0.0482
_diffrn_reflns_av_sigmaI/netI 0.0671
_diffrn_reflns_limit_h_max 9
_diffrn_reflns_limit_h_min -10
_diffrn_reflns_limit_k_max 10
_diffrn_reflns_limit_k_min -11
_diffrn_reflns_limit_l_max 22
_diffrn_reflns_limit_l_min -23
_diffrn_reflns_number 9389
_diffrn_reflns_theta_full 25.99
_diffrn_reflns_theta_max 25.99
_diffrn_reflns_theta_min 2.44
_exptl_absorpt_coefficient_mu 6.412
_exptl_absorpt_correction_T_max 0.6280
_exptl_absorpt_correction_T_min 0.5133
_exptl_absorpt_correction_type multi-scan
_exptl_absorpt_process_details '(SADABS; Sheldrick, 2008)'
_exptl_crystal_colour yellow
_exptl_crystal_density_diffrn 2.003
_exptl_crystal_density_method 'not measured'
_exptl_crystal_description block
_exptl_crystal_F_000 920
_exptl_crystal_size_max 0.12
_exptl_crystal_size_mid 0.09
_exptl_crystal_size_min 0.08
_refine_diff_density_max 0.486
_refine_diff_density_min -0.475
_refine_ls_abs_structure_details 'Flack (1983), 1244 Friedel pairs'
_refine_ls_abs_structure_Flack 0.049(11)
_refine_ls_extinction_method none
_refine_ls_goodness_of_fit_ref 0.964
_refine_ls_hydrogen_treatment constr
_refine_ls_matrix_type full
_refine_ls_number_parameters 163
_refine_ls_number_reflns 3048
_refine_ls_number_restraints 0
_refine_ls_restrained_S_all 0.964
_refine_ls_R_factor_all 0.0565
_refine_ls_R_factor_gt 0.0333
_refine_ls_shift/su_max 0.000
_refine_ls_shift/su_mean 0.000
_refine_ls_structure_factor_coef Fsqd
_refine_ls_weighting_details 'calc w=1/[\s^2^(Fo^2^)+(0.0014P)^2^+0.1000P] where P=(Fo^2^+2Fc^2^)/3'
_refine_ls_weighting_scheme calc
_refine_ls_wR_factor_gt 0.0466
_refine_ls_wR_factor_ref 0.0519
_reflns_number_gt 2348
_reflns_number_total 3048
_reflns_threshold_expression I>2\s(I)
_cod_data_source_file dn2658.cif
_cod_data_source_block I
_cod_database_code 2229615
_cod_database_fobs_code 2229615

loop_
_symmetry_equiv_pos_as_xyz
'x, y, z'
'-x+1/2, -y, z+1/2'
'-x, y+1/2, -z+1/2'
'x+1/2, -y+1/2, -z'

loop_
_atom_site_type_symbol
_atom_site_label
_atom_site_fract_x
_atom_site_fract_y
_atom_site_fract_z
_atom_site_U_iso_or_equiv
_atom_site_adp_type
_atom_site_calc_flag
_atom_site_refinement_flags
_atom_site_occupancy
_atom_site_disorder_assembly
_atom_site_disorder_group
Cd Cd1 0.24783(5) 0.10173(5) 0.207493(18) 0.03280(11) Uani d . 1 . .
Br Br1 0.29207(7) -0.17278(7) 0.18146(3) 0.04158(18) Uani d . 1 . .
Br Br2 0.35856(7) 0.29959(7) 0.13039(3) 0.04411(18) Uani d . 1 . .
C C1 -0.0384(8) 0.1320(7) 0.0949(3) 0.052(2) Uani d . 1 . .
H H1A 0.0404 0.1650 0.0654 0.062 Uiso calc R 1 . .
C C2 -0.1845(8) 0.1196(8) 0.0697(3) 0.062(2) Uani d . 1 . .
H H2A -0.2071 0.1427 0.0239 0.075 Uiso calc R 1 . .
C C3 -0.2968(8) 0.0725(8) 0.1131(4) 0.065(2) Uani d . 1 . .
H H3A -0.3993 0.0630 0.0973 0.077 Uiso calc R 1 . .
C C4 -0.2620(8) 0.0390(7) 0.1792(3) 0.0499(16) Uani d . 1 . .
H H4A -0.3396 0.0064 0.2094 0.060 Uiso calc R 1 . .
C C5 -0.1119(7) 0.0538(6) 0.2009(3) 0.0353(15) Uani d . 1 . .
C C6 -0.0630(6) 0.0155(7) 0.2716(3) 0.0373(16) Uani d . 1 . .
H H6A -0.1516 0.0257 0.3026 0.045 Uiso calc R 1 . .
H H6B -0.0290 -0.0872 0.2728 0.045 Uiso calc R 1 . .
C C7 0.1349(6) 0.0623(6) 0.3592(3) 0.0336(15) Uani d . 1 . .
H H7A 0.1528 -0.0449 0.3564 0.040 Uiso calc R 1 . .
C C8 0.0343(7) 0.0913(8) 0.4213(3) 0.0448(18) Uani d . 1 . .
H H8A 0.0029 0.1947 0.4214 0.054 Uiso calc R 1 . .
H H8B -0.0599 0.0314 0.4181 0.054 Uiso calc R 1 . .
C C9 0.1152(7) 0.0572(7) 0.4877(3) 0.0508(19) Uani d . 1 . .
H H9A 0.0488 0.0868 0.5260 0.061 Uiso calc R 1 . .
H H9B 0.1323 -0.0490 0.4911 0.061 Uiso calc R 1 . .
C C10 0.2669(8) 0.1347(7) 0.4929(3) 0.0550(19) Uani d . 1 . .
H H10A 0.3191 0.1056 0.5353 0.066 Uiso calc R 1 . .
H H10B 0.2492 0.2410 0.4946 0.066 Uiso calc R 1 . .
C C11 0.3695(7) 0.0987(8) 0.4326(3) 0.0499(18) Uani d . 1 . .
H H11A 0.4665 0.1542 0.4362 0.060 Uiso calc R 1 . .
H H11B 0.3950 -0.0062 0.4333 0.060 Uiso calc R 1 . .
C C12 0.2901(6) 0.1360(6) 0.3664(2) 0.0339(15) Uani d . 1 . .
H H12A 0.2723 0.2434 0.3659 0.041 Uiso calc R 1 . .
N N1 -0.0014(5) 0.0998(6) 0.1591(2) 0.0377(13) Uani d . 1 . .
N N2 0.0625(4) 0.1095(6) 0.2950(2) 0.0313(12) Uani d . 1 . .
H H2B 0.0265 0.2041 0.2997 0.038 Uiso calc R 1 . .
N N3 0.3872(5) 0.0999(6) 0.3071(2) 0.0366(12) Uani d . 1 . .
H H3B 0.4298 0.0093 0.3132 0.044 Uiso calc R 1 . .
H H3C 0.4659 0.1662 0.3040 0.044 Uiso calc R 1 . .

loop_
_atom_site_aniso_label
_atom_site_aniso_U_11
_atom_site_aniso_U_22
_atom_site_aniso_U_33
_atom_site_aniso_U_12
_atom_site_aniso_U_13
_atom_site_aniso_U_23
Cd1 0.0323(2) 0.0391(3) 0.02707(19) -0.0016(3) 0.0035(2) 0.0018(2)
Br1 0.0462(4) 0.0380(4) 0.0405(3) 0.0053(3) -0.0043(3) 0.0000(3)
Br2 0.0478(4) 0.0428(4) 0.0418(3) -0.0031(4) 0.0129(3) 0.0066(3)
C1 0.056(5) 0.061(6) 0.039(4) 0.011(4) -0.004(3) -0.001(4)
C2 0.070(5) 0.064(6) 0.053(4) 0.018(5) -0.020(4) -0.008(4)
C3 0.047(5) 0.070(6) 0.076(5) 0.013(4) -0.023(4) -0.036(5)
C4 0.036(4) 0.052(4) 0.061(4) 0.001(4) 0.001(4) -0.020(3)
C5 0.029(4) 0.031(4) 0.046(4) 0.006(3) 0.002(3) -0.011(3)
C6 0.034(4) 0.039(4) 0.039(4) -0.005(3) 0.006(3) -0.004(3)
C7 0.036(4) 0.033(4) 0.032(3) -0.004(3) 0.004(3) 0.002(3)
C8 0.051(4) 0.048(5) 0.035(3) -0.002(4) 0.010(3) -0.004(4)
C9 0.067(5) 0.053(5) 0.032(4) -0.004(4) 0.017(4) 0.000(3)
C10 0.072(5) 0.064(5) 0.029(3) -0.001(5) -0.008(4) -0.005(3)
C11 0.051(4) 0.059(5) 0.040(4) -0.001(4) -0.002(3) 0.001(4)
C12 0.041(4) 0.033(4) 0.028(3) -0.001(3) 0.005(3) -0.009(3)
N1 0.041(3) 0.039(3) 0.034(3) 0.010(3) 0.001(2) -0.003(3)
N2 0.032(3) 0.029(3) 0.032(3) -0.006(2) -0.001(2) -0.003(3)
N3 0.034(3) 0.043(3) 0.032(3) -0.005(3) 0.001(2) -0.003(3)

loop_
_atom_type_symbol
_atom_type_description
_atom_type_scat_dispersion_real
_atom_type_scat_dispersion_imag
_atom_type_scat_source
C C 0.0033 0.0016 'International Tables Vol C Tables 4.2.6.8 and 6.1.1.4'
H H 0.0000 0.0000 'International Tables Vol C Tables 4.2.6.8 and 6.1.1.4'
N N 0.0061 0.0033 'International Tables Vol C Tables 4.2.6.8 and 6.1.1.4'
Br Br -0.2901 2.4595 'International Tables Vol C Tables 4.2.6.8 and 6.1.1.4'
Cd Cd -0.8075 1.2024 'International Tables Vol C Tables 4.2.6.8 and 6.1.1.4'

loop_
_geom_angle_atom_site_label_1
_geom_angle_atom_site_label_2
_geom_angle_atom_site_label_3
_geom_angle_site_symmetry_1
_geom_angle_site_symmetry_3
_geom_angle
_geom_angle_publ_flag
N3 Cd1 N2 . . 74.77(15) ?
N3 Cd1 N1 . . 145.44(16) ?
N2 Cd1 N1 . . 70.73(15) ?
N3 Cd1 Br2 . . 108.26(12) ?
N2 Cd1 Br2 . . 132.07(13) ?
N1 Cd1 Br2 . . 96.34(13) ?
N3 Cd1 Br1 . . 94.77(13) ?
N2 Cd1 Br1 . . 105.92(12) ?
N1 Cd1 Br1 . . 92.79(13) ?
Br2 Cd1 Br1 . . 121.01(3) ?
N1 C1 C2 . . 123.2(7) ?
N1 C1 H1A . . 118.4 ?
C2 C1 H1A . . 118.4 ?
C3 C2 C1 . . 117.6(6) ?
C3 C2 H2A . . 121.2 ?
C1 C2 H2A . . 121.2 ?
C2 C3 C4 . . 120.5(6) ?
C2 C3 H3A . . 119.8 ?
C4 C3 H3A . . 119.8 ?
C3 C4 C5 . . 118.7(6) ?
C3 C4 H4A . . 120.7 ?
C5 C4 H4A . . 120.7 ?
N1 C5 C4 . . 121.4(6) ?
N1 C5 C6 . . 116.4(5) ?
C4 C5 C6 . . 122.2(6) ?
N2 C6 C5 . . 111.4(5) ?
N2 C6 H6A . . 109.3 ?
C5 C6 H6A . . 109.3 ?
N2 C6 H6B . . 109.3 ?
C5 C6 H6B . . 109.3 ?
H6A C6 H6B . . 108.0 ?
N2 C7 C12 . . 109.1(4) ?
N2 C7 C8 . . 113.1(4) ?
C12 C7 C8 . . 110.9(5) ?
N2 C7 H7A . . 107.8 ?
C12 C7 H7A . . 107.8 ?
C8 C7 H7A . . 107.8 ?
C9 C8 C7 . . 112.9(5) ?
C9 C8 H8A . . 109.0 ?
C7 C8 H8A . . 109.0 ?
C9 C8 H8B . . 109.0 ?
C7 C8 H8B . . 109.0 ?
H8A C8 H8B . . 107.8 ?
C10 C9 C8 . . 111.6(5) ?
C10 C9 H9A . . 109.3 ?
C8 C9 H9A . . 109.3 ?
C10 C9 H9B . . 109.3 ?
C8 C9 H9B . . 109.3 ?
H9A C9 H9B . . 108.0 ?
C9 C10 C11 . . 111.0(5) ?
C9 C10 H10A . . 109.4 ?
C11 C10 H10A . . 109.4 ?
C9 C10 H10B . . 109.4 ?
C11 C10 H10B . . 109.4 ?
H10A C10 H10B . . 108.0 ?
C12 C11 C10 . . 110.9(5) ?
C12 C11 H11A . . 109.5 ?
C10 C11 H11A . . 109.5 ?
C12 C11 H11B . . 109.5 ?
C10 C11 H11B . . 109.5 ?
H11A C11 H11B . . 108.1 ?
N3 C12 C11 . . 111.7(4) ?
N3 C12 C7 . . 109.5(4) ?
C11 C12 C7 . . 112.7(5) ?
N3 C12 H12A . . 107.6 ?
C11 C12 H12A . . 107.6 ?
C7 C12 H12A . . 107.6 ?
C5 N1 C1 . . 118.7(5) ?
C5 N1 Cd1 . . 114.3(4) ?
C1 N1 Cd1 . . 126.8(4) ?
C6 N2 C7 . . 114.4(4) ?
C6 N2 Cd1 . . 105.1(3) ?
C7 N2 Cd1 . . 109.1(3) ?
C6 N2 H2B . . 109.4 ?
C7 N2 H2B . . 109.4 ?
Cd1 N2 H2B . . 109.4 ?
C12 N3 Cd1 . . 111.8(3) ?
C12 N3 H3B . . 109.3 ?
Cd1 N3 H3B . . 109.3 ?
C12 N3 H3C . . 109.3 ?
Cd1 N3 H3C . . 109.3 ?
H3B N3 H3C . . 107.9 ?

loop_
_geom_bond_atom_site_label_1
_geom_bond_atom_site_label_2
_geom_bond_site_symmetry_2
_geom_bond_distance
_geom_bond_publ_flag
Cd1 N3 . 2.313(4) ?
Cd1 N2 . 2.366(4) ?
Cd1 N1 . 2.373(5) ?
Cd1 Br2 . 2.5621(8) ?
Cd1 Br1 . 2.6054(9) ?
C1 N1 . 1.342(7) ?
C1 C2 . 1.372(8) ?
C1 H1A . 0.9500 ?
C2 C3 . 1.370(9) ?
C2 H2A . 0.9500 ?
C3 C4 . 1.377(8) ?
C3 H3A . 0.9500 ?
C4 C5 . 1.383(8) ?
C4 H4A . 0.9500 ?
C5 N1 . 1.338(7) ?
C5 C6 . 1.502(7) ?
C6 N2 . 1.468(7) ?
C6 H6A . 0.9900 ?
C6 H6B . 0.9900 ?
C7 N2 . 1.483(6) ?
C7 C12 . 1.520(7) ?
C7 C8 . 1.532(7) ?
C7 H7A . 1.0000 ?
C8 C9 . 1.522(7) ?
C8 H8A . 0.9900 ?
C8 H8B . 0.9900 ?
C9 C10 . 1.506(8) ?
C9 H9A . 0.9900 ?
C9 H9B . 0.9900 ?
C10 C11 . 1.526(7) ?
C10 H10A . 0.9900 ?
C10 H10B . 0.9900 ?
C11 C12 . 1.520(7) ?
C11 H11A . 0.9900 ?
C11 H11B . 0.9900 ?
C12 N3 . 1.483(6) ?
C12 H12A . 1.0000 ?
N2 H2B . 0.9300 ?
N3 H3B . 0.9200 ?
N3 H3C . 0.9200 ?

loop_
_geom_hbond_atom_site_label_D
_geom_hbond_atom_site_label_H
_geom_hbond_atom_site_label_A
_geom_hbond_site_symmetry_A
_geom_hbond_distance_DH
_geom_hbond_distance_HA
_geom_hbond_distance_DA
_geom_hbond_angle_DHA
N3 H3B Br2 3_645 0.92 2.89 3.750(5) 156
N3 H3C Br1 3_655 0.92 2.59 3.498(5) 168
